data_4075626
loop_
_publ_author_name
'McGrath, Thomas D.'
'Du, Shaowu'
'Hodson, Bruce E.'
'Lu, Xiu Lian'
'Stone, F. Gordon A.'

_publ_section_title
;
 Construction of Metal Butterflies on a Metallacarborane Scaffold. 1.
 Synthesis and Structures of Bimetallic Precursors&#x00A7;
;
_journal_issue 19
_journal_name_full Organometallics
_journal_page_first 4444
_journal_paper_doi 10.1021/om060417z
_journal_volume 25
_journal_year 2006
_chemical_formula_sum 'C49 H44 B9 Ir N O6 P2 Re'
_chemical_formula_weight 1280.48
_chemical_name_systematic
; 
 ? 
;
_space_group_IT_number 14
_symmetry_cell_setting monoclinic
_symmetry_space_group_name_Hall '-P 2ybc'
_symmetry_space_group_name_H-M 'P 1 21/c 1'
_atom_sites_solution_hydrogens geom
_atom_sites_solution_primary direct
_atom_sites_solution_secondary difmap
_audit_creation_method SHELXL-97
_cell_angle_alpha 90.00
_cell_angle_beta 99.897(9)
_cell_angle_gamma 90.00
_cell_formula_units_Z 4
_cell_length_a 10.539(3)
_cell_length_b 27.952(7)
_cell_length_c 17.337(4)
_cell_measurement_reflns_used 6667
_cell_measurement_temperature 110(2)
_cell_measurement_theta_max 30.61
_cell_measurement_theta_min 2.24
_cell_volume 5031(2)
_computing_cell_refinement 'APEX2 (Bruker, 2003)'
_computing_data_collection 'APEX2 (Bruker, 2003)'
_computing_data_reduction 'APEX2 (Bruker, 2003)'
_computing_molecular_graphics 'SHELXTL (Bruker, 2001)'
_computing_publication_material 'SHELXTL (Bruker, 2001)'
_computing_structure_refinement 'SHELXTL (Bruker, 2001)'
_computing_structure_solution 'SHELXTL (Bruker, 2001)'
_diffrn_ambient_temperature 110(2)
_diffrn_measured_fraction_theta_full 0.997
_diffrn_measured_fraction_theta_max 0.992
_diffrn_measurement_device_type 'Bruker-Nonius X8 APEX CCD area detector'
_diffrn_measurement_method 'phi and omega scans'
_diffrn_radiation_monochromator graphite
_diffrn_radiation_source 'fine-focus sealed tube'
_diffrn_radiation_type MoK\a
_diffrn_radiation_wavelength 0.71073
_diffrn_reflns_av_R_equivalents 0.0404
_diffrn_reflns_av_sigmaI/netI 0.0348
_diffrn_reflns_limit_h_max 14
_diffrn_reflns_limit_h_min -9
_diffrn_reflns_limit_k_max 37
_diffrn_reflns_limit_k_min -37
_diffrn_reflns_limit_l_max 22
_diffrn_reflns_limit_l_min -23
_diffrn_reflns_number 65743
_diffrn_reflns_theta_full 25.00
_diffrn_reflns_theta_max 28.61
_diffrn_reflns_theta_min 2.49
_exptl_absorpt_coefficient_mu 5.159
_exptl_absorpt_correction_T_max 0.675
_exptl_absorpt_correction_T_min 0.407
_exptl_absorpt_correction_type multi-scan
_exptl_absorpt_process_details 'SADABS (Bruker, 2003)'
_exptl_crystal_colour yellow
_exptl_crystal_density_diffrn 1.691
_exptl_crystal_density_method 'not measured'
_exptl_crystal_description block
_exptl_crystal_F_000 2480
_exptl_crystal_size_max 0.26
_exptl_crystal_size_mid 0.11
_exptl_crystal_size_min 0.08
_refine_diff_density_max 8.074
_refine_diff_density_min -1.519
_refine_diff_density_rms 0.151
_refine_ls_extinction_method none
_refine_ls_goodness_of_fit_ref 1.023
_refine_ls_hydrogen_treatment mixed
_refine_ls_matrix_type full
_refine_ls_number_parameters 625
_refine_ls_number_reflns 12799
_refine_ls_number_restraints 0
_refine_ls_restrained_S_all 1.023
_refine_ls_R_factor_all 0.0432
_refine_ls_R_factor_gt 0.0325
_refine_ls_shift/su_max 0.002
_refine_ls_shift/su_mean 0.000
_refine_ls_structure_factor_coef Fsqd
_refine_ls_weighting_details 'calc w=1/[\s^2^(Fo^2^)+(0.0369P)^2^+22.8987P] where P=(Fo^2^+2Fc^2^)/3'
_refine_ls_weighting_scheme calc
_refine_ls_wR_factor_gt 0.0790
_refine_ls_wR_factor_ref 0.0834
_reflns_number_gt 10775
_reflns_number_total 12799
_reflns_threshold_expression >2sigma(I)
_cod_data_source_file om060417zsi20060515_071856.cif
_cod_data_source_block 3a
_cod_depositor_comments
;
The following automatic conversions were performed:

'_symmetry_cell_setting' value 'Monoclinic' changed to 'monoclinic'
according to /home/saulius/struct/CIF-dictionaries/cif_core.dic
dictionary named 'cif_core.dic' version 2.4.1 from 2010-06-29.

Automatic conversion script
Id: cif_fix_values 1715 2011-07-08 13:25:40Z adriana 
;
_cod_original_sg_symbol_H-M 'P2(1)/c  '
_cod_database_code 4075626

loop_
_symmetry_equiv_pos_as_xyz
'x, y, z'
'-x, y+1/2, -z+1/2'
'-x, -y, -z'
'x, -y-1/2, z-1/2'

loop_
_atom_site_label
_atom_site_type_symbol
_atom_site_fract_x
_atom_site_fract_y
_atom_site_fract_z
_atom_site_U_iso_or_equiv
_atom_site_adp_type
_atom_site_occupancy
_atom_site_symmetry_multiplicity
_atom_site_calc_flag
_atom_site_refinement_flags
Ir Ir 0.444940(15) 0.407574(6) 0.178000(9) 0.01381(5) Uani 1 1 d .
Re Re 0.329446(17) 0.435917(6) 0.308720(9) 0.01614(5) Uani 1 1 d .
C2 C 0.4770(4) 0.38366(14) 0.0633(2) 0.0144(8) Uani 1 1 d .
B3 B 0.2606(5) 0.38990(18) 0.1961(3) 0.0168(9) Uani 1 1 d .
H3 H 0.197(5) 0.4022(17) 0.255(3) 0.020 Uiso 1 1 d .
B4 B 0.3464(5) 0.41228(17) 0.0355(3) 0.0167(9) Uani 1 1 d .
H4 H 0.3506 0.4436 -0.0043 0.020 Uiso 1 1 calc R
B5 B 0.4495(5) 0.33397(17) 0.1043(3) 0.0164(9) Uani 1 1 d .
H5 H 0.5302 0.3074 0.1146 0.020 Uiso 1 1 calc R
B6 B 0.3330(5) 0.33583(17) 0.1776(3) 0.0164(9) Uani 1 1 d .
H6 H 0.3521 0.3092 0.2265 0.020 Uiso 1 1 calc R
B7 B 0.2291(5) 0.41652(17) 0.1056(3) 0.0157(9) Uani 1 1 d .
H7 H 0.1722 0.4505 0.1004 0.019 Uiso 1 1 calc R
B8 B 0.3581(5) 0.35010(17) 0.0103(3) 0.0180(9) Uani 1 1 d .
H8 H 0.3629 0.3341 -0.0483 0.022 Uiso 1 1 calc R
B9 B 0.1789(5) 0.35547(18) 0.1230(3) 0.0179(9) Uani 1 1 d .
H9 H 0.0807 0.3423 0.1289 0.021 Uiso 1 1 calc R
B10 B 0.2841(5) 0.31842(17) 0.0774(3) 0.0172(9) Uani 1 1 d .
H10 H 0.2558 0.2804 0.0635 0.021 Uiso 1 1 calc R
B11 B 0.2119(5) 0.37261(18) 0.0293(3) 0.0176(9) Uani 1 1 d .
H11 H 0.1291 0.3750 -0.0206 0.021 Uiso 1 1 calc R
C11 C 0.5933(4) 0.38465(16) 0.2423(2) 0.0209(9) Uani 1 1 d .
O11 O 0.6813(3) 0.36768(13) 0.2801(2) 0.0322(8) Uani 1 1 d .
C12 C 0.5162(4) 0.47559(13) 0.1707(2) 0.0106(7) Uani 1 1 d .
O12 O 0.5507(5) 0.5141(2) 0.1731(3) 0.0557(13) Uani 1 1 d .
C13 C 0.2640(5) 0.49336(16) 0.2449(3) 0.0227(9) Uani 1 1 d .
O13 O 0.2351(4) 0.52758(12) 0.2114(2) 0.0338(8) Uani 1 1 d .
C14 C 0.4645(5) 0.47599(17) 0.3620(3) 0.0264(10) Uani 1 1 d .
O14 O 0.5462(4) 0.50079(14) 0.3923(3) 0.0438(10) Uani 1 1 d .
C15 C 0.2191(5) 0.44711(16) 0.3852(3) 0.0222(9) Uani 1 1 d .
O15 O 0.1500(4) 0.45252(14) 0.4295(2) 0.0346(9) Uani 1 1 d .
C16 C 0.4110(4) 0.37748(16) 0.3620(2) 0.0198(9) Uani 1 1 d .
O16 O 0.4620(3) 0.34516(12) 0.3933(2) 0.0292(8) Uani 1 1 d .
C21 C 0.6021(4) 0.39560(15) 0.0370(2) 0.0165(8) Uani 1 1 d .
C22 C 0.6182(4) 0.43909(15) 0.0001(2) 0.0178(8) Uani 1 1 d .
H22 H 0.5489 0.4613 -0.0085 0.021 Uiso 1 1 calc R
C23 C 0.7342(4) 0.45077(16) -0.0246(3) 0.0195(9) Uani 1 1 d .
H23 H 0.7420 0.4803 -0.0504 0.023 Uiso 1 1 calc R
C24 C 0.8369(5) 0.41956(17) -0.0117(3) 0.0234(9) Uani 1 1 d .
H24 H 0.9158 0.4275 -0.0280 0.028 Uiso 1 1 calc R
C25 C 0.8233(4) 0.37621(17) 0.0257(3) 0.0231(9) Uani 1 1 d .
H25 H 0.8938 0.3546 0.0350 0.028 Uiso 1 1 calc R
C26 C 0.7081(4) 0.36422(16) 0.0495(3) 0.0197(9) Uani 1 1 d .
H26 H 0.7007 0.3344 0.0745 0.024 Uiso 1 1 calc R
P1 P 0.92729(11) 0.29660(4) 0.72810(6) 0.0158(2) Uani 1 1 d .
N N 1.0033(4) 0.34601(13) 0.7383(2) 0.0201(8) Uani 1 1 d .
C31 C 0.7799(4) 0.30035(15) 0.7676(2) 0.0182(8) Uani 1 1 d .
C32 C 0.6940(5) 0.26177(17) 0.7595(3) 0.0234(9) Uani 1 1 d .
H32 H 0.7095 0.2346 0.7295 0.028 Uiso 1 1 calc R
C33 C 0.5865(5) 0.2632(2) 0.7953(3) 0.0312(11) Uani 1 1 d .
H33 H 0.5284 0.2370 0.7900 0.037 Uiso 1 1 calc R
C34 C 0.5636(5) 0.3023(2) 0.8385(3) 0.0370(13) Uani 1 1 d .
H34 H 0.4888 0.3032 0.8623 0.044 Uiso 1 1 calc R
C35 C 0.6480(5) 0.3405(2) 0.8479(3) 0.0357(13) Uani 1 1 d .
H35 H 0.6321 0.3671 0.8790 0.043 Uiso 1 1 calc R
C36 C 0.7567(5) 0.34005(18) 0.8117(3) 0.0251(10) Uani 1 1 d .
H36 H 0.8142 0.3665 0.8171 0.030 Uiso 1 1 calc R
C41 C 0.8860(4) 0.27583(14) 0.6292(2) 0.0159(8) Uani 1 1 d .
C42 C 0.9793(4) 0.25323(15) 0.5938(2) 0.0193(8) Uani 1 1 d .
H42 H 1.0610 0.2456 0.6238 0.023 Uiso 1 1 calc R
C43 C 0.9525(5) 0.24193(16) 0.5146(3) 0.0226(9) Uani 1 1 d .
H43 H 1.0158 0.2265 0.4905 0.027 Uiso 1 1 calc R
C44 C 0.8337(5) 0.25309(17) 0.4710(3) 0.0254(10) Uani 1 1 d .
H44 H 0.8157 0.2456 0.4168 0.031 Uiso 1 1 calc R
C45 C 0.7403(5) 0.27538(18) 0.5065(3) 0.0278(10) Uani 1 1 d .
H45 H 0.6586 0.2827 0.4763 0.033 Uiso 1 1 calc R
C46 C 0.7653(5) 0.28684(16) 0.5850(3) 0.0225(9) Uani 1 1 d .
H46 H 0.7013 0.3020 0.6089 0.027 Uiso 1 1 calc R
C51 C 1.0233(4) 0.25158(16) 0.7857(2) 0.0185(8) Uani 1 1 d .
C52 C 1.1240(5) 0.26650(17) 0.8440(3) 0.0225(9) Uani 1 1 d .
H52 H 1.1470 0.2994 0.8489 0.027 Uiso 1 1 calc R
C53 C 1.1904(5) 0.23277(19) 0.8947(3) 0.0277(10) Uani 1 1 d .
H53 H 1.2604 0.2424 0.9337 0.033 Uiso 1 1 calc R
C54 C 1.1539(5) 0.18501(18) 0.8882(3) 0.0279(11) Uani 1 1 d .
H54 H 1.1967 0.1623 0.9244 0.033 Uiso 1 1 calc R
C55 C 1.0558(5) 0.17024(17) 0.8295(3) 0.0269(10) Uani 1 1 d .
H55 H 1.0331 0.1373 0.8246 0.032 Uiso 1 1 calc R
C56 C 0.9905(5) 0.20339(16) 0.7779(3) 0.0226(9) Uani 1 1 d .
H56 H 0.9236 0.1932 0.7373 0.027 Uiso 1 1 calc R
P2 P 1.04477(11) 0.38531(4) 0.68166(6) 0.0160(2) Uani 1 1 d .
C61 C 0.9297(4) 0.39629(15) 0.5947(2) 0.0170(8) Uani 1 1 d .
C62 C 0.8159(5) 0.42056(19) 0.6016(3) 0.0279(11) Uani 1 1 d .
H62 H 0.8035 0.4323 0.6512 0.033 Uiso 1 1 calc R
C63 C 0.7219(5) 0.4275(2) 0.5369(3) 0.0355(13) Uani 1 1 d .
H63 H 0.6445 0.4438 0.5420 0.043 Uiso 1 1 calc R
C64 C 0.7404(5) 0.41082(19) 0.4643(3) 0.0322(12) Uani 1 1 d .
H64 H 0.6769 0.4166 0.4193 0.039 Uiso 1 1 calc R
C65 C 0.8516(5) 0.38565(18) 0.4573(3) 0.0263(10) Uani 1 1 d .
H65 H 0.8625 0.3733 0.4078 0.032 Uiso 1 1 calc R
C66 C 0.9465(5) 0.37848(17) 0.5219(2) 0.0215(9) Uani 1 1 d .
H66 H 1.0228 0.3615 0.5168 0.026 Uiso 1 1 calc R
C71 C 1.0662(4) 0.44084(15) 0.7352(2) 0.0189(9) Uani 1 1 d .
C72 C 1.0749(5) 0.48409(16) 0.6962(3) 0.0218(9) Uani 1 1 d .
H72 H 1.0646 0.4848 0.6407 0.026 Uiso 1 1 calc R
C73 C 1.0988(5) 0.52616(16) 0.7393(3) 0.0275(10) Uani 1 1 d .
H73 H 1.1059 0.5557 0.7131 0.033 Uiso 1 1 calc R
C74 C 1.1123(5) 0.52499(17) 0.8208(3) 0.0315(11) Uani 1 1 d .
H74 H 1.1286 0.5538 0.8500 0.038 Uiso 1 1 calc R
C75 C 1.1019(5) 0.48178(18) 0.8595(3) 0.0290(11) Uani 1 1 d .
H75 H 1.1112 0.4812 0.9150 0.035 Uiso 1 1 calc R
C76 C 1.0782(5) 0.43984(17) 0.8171(3) 0.0244(10) Uani 1 1 d .
H76 H 1.0700 0.4104 0.8433 0.029 Uiso 1 1 calc R
C81 C 1.1939(4) 0.37043(15) 0.6494(2) 0.0182(8) Uani 1 1 d .
C82 C 1.2521(5) 0.32611(16) 0.6690(3) 0.0231(9) Uani 1 1 d .
H82 H 1.2165 0.3048 0.7022 0.028 Uiso 1 1 calc R
C83 C 1.3634(5) 0.31329(18) 0.6395(3) 0.0311(11) Uani 1 1 d .
H83 H 1.4032 0.2832 0.6529 0.037 Uiso 1 1 calc R
C84 C 1.4150(5) 0.3442(2) 0.5910(3) 0.0323(11) Uani 1 1 d .
H84 H 1.4887 0.3349 0.5698 0.039 Uiso 1 1 calc R
C85 C 1.3592(5) 0.38915(19) 0.5729(3) 0.0281(10) Uani 1 1 d .
H85 H 1.3969 0.4109 0.5413 0.034 Uiso 1 1 calc R
C86 C 1.2479(5) 0.40178(17) 0.6015(3) 0.0234(9) Uani 1 1 d .
H86 H 1.2087 0.4320 0.5883 0.028 Uiso 1 1 calc R

loop_
_atom_site_aniso_label
_atom_site_aniso_U_11
_atom_site_aniso_U_22
_atom_site_aniso_U_33
_atom_site_aniso_U_23
_atom_site_aniso_U_13
_atom_site_aniso_U_12
Ir 0.01296(8) 0.01553(8) 0.01312(7) -0.00134(5) 0.00270(6) 0.00083(6)
Re 0.01836(9) 0.01673(8) 0.01424(8) -0.00081(6) 0.00537(6) 0.00136(6)
C2 0.013(2) 0.0151(18) 0.0149(18) -0.0015(15) 0.0030(15) 0.0001(15)
B3 0.014(2) 0.022(2) 0.015(2) 0.0022(17) 0.0032(17) 0.0007(19)
B4 0.015(2) 0.022(2) 0.014(2) 0.0002(17) 0.0037(17) -0.0019(19)
B5 0.017(2) 0.018(2) 0.014(2) 0.0003(17) 0.0047(17) 0.0013(19)
B6 0.019(2) 0.015(2) 0.015(2) 0.0026(16) 0.0022(18) -0.0007(18)
B7 0.014(2) 0.017(2) 0.017(2) 0.0017(17) 0.0041(17) 0.0015(18)
B8 0.016(2) 0.020(2) 0.019(2) -0.0036(18) 0.0044(18) -0.0017(19)
B9 0.015(2) 0.023(2) 0.016(2) -0.0004(18) 0.0023(18) -0.0018(19)
B10 0.015(2) 0.019(2) 0.017(2) -0.0017(17) 0.0041(18) -0.0005(19)
B11 0.014(2) 0.023(2) 0.016(2) 0.0016(18) 0.0009(17) -0.0016(19)
C11 0.021(2) 0.026(2) 0.0157(19) -0.0050(17) 0.0018(17) -0.0025(19)
O11 0.0274(19) 0.040(2) 0.0261(18) -0.0029(15) -0.0052(15) 0.0085(16)
C12 0.0136(19) 0.0032(15) 0.0150(18) -0.0011(13) 0.0027(14) -0.0016(14)
O12 0.051(3) 0.081(4) 0.037(2) 0.004(2) 0.012(2) 0.019(3)
C13 0.030(3) 0.022(2) 0.019(2) -0.0049(17) 0.0115(18) -0.0008(19)
O13 0.050(2) 0.0245(18) 0.0284(18) 0.0029(14) 0.0110(17) 0.0124(17)
C14 0.025(3) 0.022(2) 0.032(3) -0.0010(19) 0.005(2) 0.004(2)
O14 0.034(2) 0.0278(19) 0.064(3) -0.0075(19) -0.007(2) -0.0039(17)
C15 0.028(3) 0.024(2) 0.016(2) 0.0026(16) 0.0058(18) 0.0056(19)
O15 0.044(2) 0.039(2) 0.0250(18) 0.0066(15) 0.0167(16) 0.0150(18)
C16 0.020(2) 0.025(2) 0.0160(19) -0.0042(17) 0.0055(16) -0.0009(18)
O16 0.0307(19) 0.0283(18) 0.0277(18) 0.0079(14) 0.0028(15) 0.0070(15)
C21 0.017(2) 0.0189(19) 0.0129(18) -0.0039(15) 0.0009(15) 0.0037(16)
C22 0.018(2) 0.0175(19) 0.019(2) -0.0027(16) 0.0053(16) 0.0002(17)
C23 0.021(2) 0.019(2) 0.019(2) -0.0033(16) 0.0071(17) -0.0055(18)
C24 0.019(2) 0.028(2) 0.025(2) -0.0083(18) 0.0086(18) -0.0045(19)
C25 0.016(2) 0.023(2) 0.029(2) -0.0049(18) 0.0010(18) 0.0038(18)
C26 0.018(2) 0.019(2) 0.022(2) -0.0017(16) 0.0034(17) 0.0038(17)
P1 0.0207(6) 0.0152(5) 0.0117(5) -0.0019(4) 0.0036(4) -0.0001(4)
N 0.026(2) 0.0203(18) 0.0129(16) -0.0005(14) 0.0013(14) -0.0038(16)
C31 0.021(2) 0.021(2) 0.0126(18) -0.0003(15) 0.0026(16) 0.0042(17)
C32 0.023(2) 0.027(2) 0.019(2) -0.0030(17) 0.0016(18) 0.0005(19)
C33 0.020(2) 0.046(3) 0.028(2) -0.002(2) 0.006(2) -0.006(2)
C34 0.023(3) 0.063(4) 0.027(3) -0.007(2) 0.009(2) 0.007(3)
C35 0.035(3) 0.044(3) 0.027(3) -0.017(2) 0.004(2) 0.014(3)
C36 0.029(3) 0.029(2) 0.017(2) -0.0057(18) 0.0025(18) 0.005(2)
C41 0.022(2) 0.0134(18) 0.0124(18) -0.0010(14) 0.0043(16) -0.0005(16)
C42 0.022(2) 0.018(2) 0.019(2) 0.0001(16) 0.0043(17) 0.0010(18)
C43 0.031(3) 0.019(2) 0.019(2) -0.0029(16) 0.0110(18) 0.0008(19)
C44 0.036(3) 0.027(2) 0.0128(19) -0.0053(17) 0.0016(18) -0.001(2)
C45 0.026(3) 0.035(3) 0.021(2) -0.0011(19) -0.0009(19) 0.003(2)
C46 0.023(2) 0.025(2) 0.020(2) -0.0027(17) 0.0040(18) 0.0047(19)
C51 0.021(2) 0.020(2) 0.0152(19) 0.0025(16) 0.0051(16) 0.0035(18)
C52 0.024(2) 0.026(2) 0.017(2) -0.0009(17) 0.0028(17) 0.0033(19)
C53 0.028(3) 0.036(3) 0.018(2) -0.0010(19) 0.0032(19) 0.011(2)
C54 0.031(3) 0.033(3) 0.022(2) 0.0087(19) 0.012(2) 0.013(2)
C55 0.033(3) 0.020(2) 0.032(3) 0.0068(19) 0.016(2) 0.007(2)
C56 0.022(2) 0.023(2) 0.023(2) -0.0021(17) 0.0065(18) 0.0006(19)
P2 0.0202(6) 0.0145(5) 0.0126(5) -0.0009(4) 0.0012(4) 0.0006(4)
C61 0.022(2) 0.0145(18) 0.0141(18) -0.0014(15) 0.0026(16) 0.0000(16)
C62 0.027(3) 0.034(3) 0.022(2) -0.011(2) 0.0029(19) 0.007(2)
C63 0.024(3) 0.046(3) 0.033(3) -0.016(2) -0.006(2) 0.014(2)
C64 0.026(3) 0.041(3) 0.025(2) -0.004(2) -0.009(2) 0.002(2)
C65 0.029(3) 0.034(3) 0.014(2) -0.0014(18) 0.0001(18) 0.005(2)
C66 0.022(2) 0.027(2) 0.0158(19) -0.0010(17) 0.0048(17) 0.0047(19)
C71 0.020(2) 0.018(2) 0.017(2) -0.0047(16) -0.0017(16) 0.0008(17)
C72 0.027(2) 0.019(2) 0.018(2) 0.0010(16) 0.0001(18) -0.0003(18)
C73 0.036(3) 0.016(2) 0.029(2) -0.0014(18) 0.001(2) 0.001(2)
C74 0.042(3) 0.020(2) 0.031(3) -0.0083(19) 0.003(2) 0.001(2)
C75 0.038(3) 0.028(2) 0.020(2) -0.0085(19) 0.000(2) -0.002(2)
C76 0.031(3) 0.023(2) 0.018(2) -0.0027(17) 0.0016(18) -0.0001(19)
C81 0.019(2) 0.020(2) 0.0146(19) -0.0033(15) -0.0002(16) -0.0001(17)
C82 0.022(2) 0.022(2) 0.023(2) 0.0023(17) -0.0011(18) 0.0022(18)
C83 0.025(3) 0.027(2) 0.039(3) 0.001(2) -0.001(2) 0.010(2)
C84 0.016(2) 0.043(3) 0.037(3) -0.004(2) 0.002(2) 0.006(2)
C85 0.026(3) 0.034(3) 0.024(2) 0.000(2) 0.0048(19) 0.000(2)
C86 0.025(2) 0.022(2) 0.022(2) 0.0015(17) 0.0033(18) 0.0044(19)

loop_
_atom_type_symbol
_atom_type_description
_atom_type_scat_dispersion_real
_atom_type_scat_dispersion_imag
_atom_type_scat_source
C C 0.0033 0.0016 'International Tables Vol C Tables 4.2.6.8 and 6.1.1.4'
H H 0.0000 0.0000 'International Tables Vol C Tables 4.2.6.8 and 6.1.1.4'
B B 0.0013 0.0007 'International Tables Vol C Tables 4.2.6.8 and 6.1.1.4'
N N 0.0061 0.0033 'International Tables Vol C Tables 4.2.6.8 and 6.1.1.4'
O O 0.0106 0.0060 'International Tables Vol C Tables 4.2.6.8 and 6.1.1.4'
P P 0.1023 0.0942 'International Tables Vol C Tables 4.2.6.8 and 6.1.1.4'
Re Re -1.0185 7.2310 'International Tables Vol C Tables 4.2.6.8 and 6.1.1.4'
Ir Ir -1.4442 7.9887 'International Tables Vol C Tables 4.2.6.8 and 6.1.1.4'

loop_
_geom_angle_atom_site_label_1
_geom_angle_atom_site_label_2
_geom_angle_atom_site_label_3
_geom_angle
C11 Ir C12 94.40(18)
C11 Ir B3 122.38(19)
C12 Ir B3 126.10(17)
C11 Ir C2 101.19(17)
C12 Ir C2 96.46(15)
B3 Ir C2 111.11(17)
C11 Ir B6 94.47(18)
C12 Ir B6 170.91(16)
B3 Ir B6 46.30(18)
C2 Ir B6 83.75(16)
C11 Ir B7 164.05(18)
C12 Ir B7 101.17(16)
B3 Ir B7 44.11(17)
C2 Ir B7 80.64(16)
B6 Ir B7 69.86(16)
C11 Ir B5 86.16(18)
C12 Ir B5 135.34(15)
B3 Ir B5 88.95(18)
C2 Ir B5 40.45(15)
B6 Ir B5 47.45(16)
B7 Ir B5 85.21(16)
C11 Ir B4 139.94(17)
C12 Ir B4 89.13(15)
B3 Ir B4 85.53(17)
C2 Ir B4 38.87(15)
B6 Ir B4 85.35(16)
B7 Ir B4 44.83(16)
B5 Ir B4 64.48(16)
C11 Ir Re 92.79(13)
C12 Ir Re 90.12(11)
B3 Ir Re 53.91(13)
C2 Ir Re 164.01(11)
B6 Ir Re 87.48(12)
B7 Ir Re 83.79(11)
B5 Ir Re 134.51(11)
B4 Ir Re 127.14(11)
H3 Re C14 175.7(16)
H3 Re C15 86.1(16)
C14 Re C15 93.4(2)
H3 Re C16 92.6(16)
C14 Re C16 91.72(19)
C15 Re C16 94.41(18)
H3 Re C13 88.4(16)
C14 Re C13 87.4(2)
C15 Re C13 93.33(18)
C16 Re C13 172.25(17)
H3 Re B3 35.4(16)
C14 Re B3 144.91(19)
C15 Re B3 121.51(19)
C16 Re B3 89.08(17)
C13 Re B3 87.26(17)
H3 Re Ir 81.1(16)
C14 Re Ir 99.28(15)
C15 Re Ir 167.27(15)
C16 Re Ir 86.11(12)
C13 Re Ir 86.44(12)
B3 Re Ir 45.76(12)
C21 C2 B4 123.6(3)
C21 C2 B5 124.0(4)
B4 C2 B5 110.9(3)
C21 C2 B8 124.1(3)
B4 C2 B8 66.2(3)
B5 C2 B8 65.9(3)
C21 C2 Ir 119.3(3)
B4 C2 Ir 82.0(2)
B5 C2 Ir 78.1(2)
B8 C2 Ir 116.5(3)
H3 B3 B9 117(2)
H3 B3 B7 122(2)
B9 B3 B7 64.6(3)
H3 B3 B6 130(2)
B9 B3 B6 63.6(3)
B7 B3 B6 103.3(3)
H3 B3 Ir 130(2)
B9 B3 Ir 112.8(3)
B7 B3 Ir 78.3(2)
B6 B3 Ir 74.3(2)
H3 B3 Re 50(2)
B9 B3 Re 166.9(3)
B7 B3 Re 120.4(3)
B6 B3 Re 123.0(3)
Ir B3 Re 80.33(17)
C2 B4 B11 109.9(3)
C2 B4 B8 59.8(3)
B11 B4 B8 58.2(3)
C2 B4 B7 117.7(3)
B11 B4 B7 58.4(3)
B8 B4 B7 107.3(3)
C2 B4 Ir 59.1(2)
B11 B4 Ir 102.5(2)
B8 B4 Ir 98.8(3)
B7 B4 Ir 64.8(2)
C2 B5 B10 109.7(3)
C2 B5 B8 59.6(3)
B10 B5 B8 58.4(3)
C2 B5 B6 117.0(3)
B10 B5 B6 58.0(3)
B8 B5 B6 106.8(3)
C2 B5 Ir 61.4(2)
B10 B5 Ir 103.8(3)
B8 B5 Ir 102.0(3)
B6 B5 Ir 63.52(19)
B3 B6 B10 110.5(3)
B3 B6 B9 57.0(3)
B10 B6 B9 59.7(3)
B3 B6 B5 119.7(3)
B10 B6 B5 57.2(3)
B9 B6 B5 106.2(3)
B3 B6 Ir 59.4(2)
B10 B6 Ir 107.3(3)
B9 B6 Ir 98.5(3)
B5 B6 Ir 69.0(2)
B3 B7 B11 110.9(3)
B3 B7 B9 57.4(3)
B11 B7 B9 59.1(3)
B3 B7 B4 121.2(3)
B11 B7 B4 58.2(3)
B9 B7 B4 106.8(3)
B3 B7 Ir 57.6(2)
B11 B7 Ir 106.2(3)
B9 B7 Ir 95.2(2)
B4 B7 Ir 70.4(2)
C2 B8 B11 106.9(3)
C2 B8 B10 106.9(3)
B11 B8 B10 63.2(3)
C2 B8 B4 54.0(2)
B11 B8 B4 60.5(3)
B10 B8 B4 105.7(3)
C2 B8 B5 54.6(3)
B11 B8 B5 105.8(3)
B10 B8 B5 60.1(3)
B4 B8 B5 94.1(3)
B3 B9 B11 111.9(3)
B3 B9 B10 112.5(4)
B11 B9 B10 61.5(3)
B3 B9 B6 59.4(3)
B11 B9 B6 105.0(3)
B10 B9 B6 59.5(3)
B3 B9 B7 58.0(3)
B11 B9 B7 59.5(3)
B10 B9 B7 104.4(3)
B6 B9 B7 96.3(3)
B8 B10 B5 61.4(3)
B8 B10 B6 114.9(3)
B5 B10 B6 64.8(3)
B8 B10 B9 112.3(3)
B5 B10 B9 113.2(3)
B6 B10 B9 60.9(3)
B8 B10 B11 58.4(3)
B5 B10 B11 103.2(3)
B6 B10 B11 104.2(3)
B9 B10 B11 58.9(3)
B8 B11 B9 113.0(3)
B8 B11 B4 61.3(3)
B9 B11 B4 112.9(3)
B8 B11 B7 113.9(3)
B9 B11 B7 61.4(3)
B4 B11 B7 63.4(3)
B8 B11 B10 58.4(3)
B9 B11 B10 59.6(3)
B4 B11 B10 102.9(3)
B7 B11 B10 104.4(3)
O11 C11 Ir 175.5(4)
O12 C12 Ir 173.3(4)
O13 C13 Re 174.9(4)
O14 C14 Re 178.2(5)
O15 C15 Re 177.5(5)
O16 C16 Re 177.3(4)
C22 C21 C26 117.2(4)
C22 C21 C2 120.9(4)
C26 C21 C2 121.9(4)
C21 C22 C23 121.6(4)
C24 C23 C22 120.3(4)
C23 C24 C25 119.1(4)
C26 C25 C24 120.8(4)
C25 C26 C21 121.0(4)
N P1 C41 115.00(19)
N P1 C51 108.7(2)
C41 P1 C51 108.9(2)
N P1 C31 110.9(2)
C41 P1 C31 107.4(2)
C51 P1 C31 105.5(2)
P2 N P1 136.1(2)
C36 C31 C32 119.8(4)
C36 C31 P1 119.8(4)
C32 C31 P1 120.1(3)
C33 C32 C31 119.9(4)
C34 C33 C32 120.2(5)
C33 C34 C35 120.7(5)
C34 C35 C36 120.1(5)
C31 C36 C35 119.2(5)
C42 C41 C46 120.0(4)
C42 C41 P1 119.6(3)
C46 C41 P1 120.0(3)
C43 C42 C41 119.9(4)
C44 C43 C42 120.1(4)
C43 C44 C45 120.1(4)
C46 C45 C44 120.6(4)
C45 C46 C41 119.3(4)
C56 C51 C52 120.3(4)
C56 C51 P1 121.0(3)
C52 C51 P1 118.4(3)
C53 C52 C51 119.4(4)
C54 C53 C52 119.8(5)
C55 C54 C53 120.6(4)
C54 C55 C56 120.0(5)
C55 C56 C51 119.8(4)
N P2 C61 114.9(2)
N P2 C71 107.5(2)
C61 P2 C71 107.0(2)
N P2 C81 112.3(2)
C61 P2 C81 106.1(2)
C71 P2 C81 108.6(2)
C66 C61 C62 119.6(4)
C66 C61 P2 121.8(3)
C62 C61 P2 118.5(3)
C63 C62 C61 120.5(4)
C62 C63 C64 119.8(5)
C63 C64 C65 120.1(5)
C66 C65 C64 120.4(4)
C65 C66 C61 119.6(4)
C72 C71 C76 120.3(4)
C72 C71 P2 120.6(3)
C76 C71 P2 119.0(3)
C73 C72 C71 119.6(4)
C72 C73 C74 120.0(4)
C75 C74 C73 120.3(4)
C76 C75 C74 119.9(4)
C75 C76 C71 119.8(4)
C86 C81 C82 119.7(4)
C86 C81 P2 120.4(3)
C82 C81 P2 119.8(3)
C81 C82 C83 119.7(4)
C84 C83 C82 120.2(5)
C83 C84 C85 120.2(5)
C86 C85 C84 119.6(5)
C81 C86 C85 120.5(4)

loop_
_geom_bond_atom_site_label_1
_geom_bond_atom_site_label_2
_geom_bond_distance
Ir C11 1.870(5)
Ir C12 2.056(4)
Ir B3 2.080(5)
Ir C2 2.178(4)
Ir B6 2.326(5)
Ir B7 2.414(5)
Ir B5 2.427(5)
Ir B4 2.514(5)
Ir Re 2.8624(6)
Re H3 1.80(5)
Re C14 1.918(5)
Re C15 1.933(5)
Re C16 1.997(5)
Re C13 2.004(5)
Re B3 2.346(5)
C2 C21 1.505(6)
C2 B4 1.593(6)
C2 B5 1.609(6)
C2 B8 1.702(6)
B3 H3 1.36(5)
B3 B9 1.703(7)
B3 B7 1.716(7)
B3 B6 1.747(7)
B4 B11 1.788(7)
B4 B8 1.801(7)
B4 B7 1.881(7)
B5 B10 1.779(7)
B5 B8 1.802(7)
B5 B6 1.914(7)
B6 B10 1.793(7)
B6 B9 1.818(7)
B7 B11 1.792(7)
B7 B9 1.827(7)
B8 B11 1.747(7)
B8 B10 1.748(7)
B9 B11 1.784(7)
B9 B10 1.796(7)
B10 B11 1.831(7)
C11 O11 1.142(6)
C12 O12 1.136(6)
C13 O13 1.134(6)
C14 O14 1.159(6)
C15 O15 1.156(6)
C16 O16 1.139(5)
C21 C22 1.398(6)
C21 C26 1.407(6)
C22 C23 1.401(6)
C23 C24 1.378(7)
C24 C25 1.393(7)
C25 C26 1.389(6)
P1 N 1.591(4)
P1 C41 1.791(4)
P1 C51 1.805(4)
P1 C31 1.805(5)
N P2 1.584(4)
C31 C36 1.393(6)
C31 C32 1.399(6)
C32 C33 1.382(7)
C33 C34 1.371(8)
C34 C35 1.380(8)
C35 C36 1.398(7)
C41 C42 1.397(6)
C41 C46 1.402(6)
C42 C43 1.389(6)
C43 C44 1.382(7)
C44 C45 1.395(7)
C45 C46 1.379(6)
C51 C56 1.392(6)
C51 C52 1.397(6)
C52 C53 1.393(6)
C53 C54 1.389(7)
C54 C55 1.384(7)
C55 C56 1.386(7)
P2 C61 1.792(4)
P2 C71 1.802(4)
P2 C81 1.805(5)
C61 C66 1.396(6)
C61 C62 1.400(7)
C62 C63 1.376(7)
C63 C64 1.387(7)
C64 C65 1.391(7)
C65 C66 1.382(6)
C71 C72 1.395(6)
C71 C76 1.403(6)
C72 C73 1.392(6)
C73 C74 1.396(7)
C74 C75 1.395(7)
C75 C76 1.384(6)
C81 C86 1.394(6)
C81 C82 1.398(6)
C82 C83 1.405(7)
C83 C84 1.381(8)
C84 C85 1.400(7)
C85 C86 1.396(7)
